data_7156474
loop_
_publ_author_name
'Aleksandrova, Maiia I.'
'Lozovskiy, Stanislav V.'
'Saulnier, Steve'
'Golovanov, Alexander A.'
'Boyarskaya, Irina A.'
'Vasilyev, Aleksander V.'

_publ_section_title
;
 Hydroarylation of unsaturated carbon-carbon bonds in cross-conjugated
 enynones under the action of superacid CF<sub>3</sub>SO<sub>3</sub>H or
 acidic zeolite HUSY. Reaction mechanism and DFT study on cationic
 intermediate species.
;
_journal_issue 42
_journal_name_full 'Organic &amp; biomolecular chemistry'
_journal_page_first 7891
_journal_page_last 7902
_journal_paper_doi 10.1039/c8ob01985a
_journal_volume 16
_journal_year 2018
_chemical_formula_moiety 'C23 H17 Cl O'
_chemical_formula_sum 'C23 H17 Cl O'
_chemical_formula_weight 344.82
_space_group_crystal_system monoclinic
_space_group_IT_number 14
_space_group_name_Hall '-P 2ybc'
_space_group_name_H-M_alt 'P 1 21/c 1'
_symmetry_space_group_name_Hall '-P 2ybc'
_symmetry_space_group_name_H-M 'P 1 21/c 1'
_atom_sites_solution_hydrogens geom
_audit_creation_date 2018-05-31
_audit_creation_method
;
Olex2 1.2
(compiled 2018.05.29 svn.r3508 for OlexSys, GUI svn.r5506)
;
_audit_update_record
;
2018-06-05 deposited with the CCDC.
2018-10-03 downloaded from the CCDC.
;
_cell_angle_alpha 90
_cell_angle_beta 95.1740(10)
_cell_angle_gamma 90
_cell_formula_units_Z 8
_cell_length_a 6.23180(10)
_cell_length_b 19.0611(3)
_cell_length_c 30.5102(4)
_cell_measurement_reflns_used 12167
_cell_measurement_temperature 100(2)
_cell_measurement_theta_max 71.7930
_cell_measurement_theta_min 2.3530
_cell_volume 3609.39(9)
_computing_cell_refinement 'CrysAlisPro 1.171.39.44a (Rigaku OD, 2018)'
_computing_data_collection 'CrysAlisPro 1.171.39.44a (Rigaku OD, 2018)'
_computing_data_reduction 'CrysAlisPro 1.171.39.44a (Rigaku OD, 2018)'
_computing_molecular_graphics 'Olex2 (Dolomanov et al., 2009)'
_computing_publication_material 'Olex2 (Dolomanov et al., 2009)'
_computing_structure_refinement 'ShelXL (Sheldrick, 2015)'
_computing_structure_solution 'ShelXT (Sheldrick, 2015)'
_diffrn_ambient_temperature 100(2)
_diffrn_detector 'CCD plate'
_diffrn_detector_type HyPix3000
_diffrn_measured_fraction_theta_full 0.999
_diffrn_measured_fraction_theta_max 0.994
_diffrn_measurement_details
;
List of Runs (angles in degrees, time in seconds):

  # Type    Start    End  Width  t~exp~   \w     \q     \k     \f   Frames
#--------------------------------------------------------------------------
  1  \w    -18.00  15.00   0.50    4.56    --  -41.35 101.00 137.00   66
  2  \w    -69.00 -22.00   0.50    4.56    --  -41.35 101.00 137.00   94
  3  \w     72.00  98.00   0.50   18.24    --  101.00-101.00  32.00   52
  4  \w    120.00 146.00   0.50   18.24    --  101.00 101.00 137.00   52
  5  \w    -99.00 -21.00   0.50    4.56    --  -41.35 -65.00  30.00  156
  6  \w   -104.00 -75.00   0.50    4.56    --  -41.35 -32.00-180.00   58
  7  \w    -69.00 -42.00   0.50    4.56    --  -41.35 -32.00  60.00   54
  8  \w    -66.00 -37.00   0.50    4.56    --  -41.35 -32.00-180.00   58
  9  \w   -103.00 -73.00   0.50    4.56    --  -41.35 -32.00  60.00   60
 10  \w      2.00  37.00   0.50    4.56    --   41.35-101.00  32.00   70
 11  \w    -21.00  27.00   0.50    4.56    --   41.35 -32.00-120.00   96
 12  \w    -22.00  19.00   0.50    4.56    --   41.35 -77.00 -30.00   82
 13  \w     44.00 101.00   0.50    4.56    --   41.35  43.00 120.00  114
 14  \w     25.00 101.00   0.50    4.56    --   41.35  65.00 150.00  152
 15  \w     25.00  64.00   0.50    4.56    --   41.35 -77.00 -30.00   78
 16  \w      6.00  32.00   0.50    4.56    --   41.35 -54.00 -30.00   52
 17  \w     51.00  76.00   0.50    4.56    --   41.35-101.00  32.00   50
 18  \w     34.00  59.00   0.50    4.56    --   41.35 -54.00 -30.00   50
 19  \w    -20.00   6.00   0.50    4.56    --   41.35 -43.00  60.00   52
 20  \w     28.00  53.00   0.50    4.56    --   41.35 -43.00  60.00   50
 21  \w     88.00 114.00   0.50   18.24    --  101.00 -42.00 150.00   52
 22  \w     92.00 146.00   0.50   18.24    --  101.00  33.00 150.00  108
 23  \w     40.00  68.00   0.50   18.24    --  101.00 -42.00 150.00   56
 24  \w     39.00  64.00   0.50   18.24    --  101.00-133.00 150.00   50
 25  \w     41.00 132.00   0.50   18.24    --  101.00 -93.00-120.00  182
 26  \w     55.00  81.00   0.50   18.24    --  101.00 -17.00 -30.00   52
 27  \w    129.00 157.00   0.50   18.24    --  101.00  33.00-120.00   56
 28  \w    100.00 126.00   0.50   18.24    --  101.00  33.00-120.00   52
 29  \w     43.00 119.00   0.50   18.24    --  101.00 -77.00  60.00  152
 30  \w     99.00 143.00   0.50   18.24    --  101.00  25.00   0.00   88
 31  \w     41.00 110.00   0.50   18.24    --  101.00 -33.00 -30.00  138
 32  \w     42.00  98.00   0.50   18.24    --  101.00 -77.00  30.00  112
 33  \w     52.00  82.00   0.50   18.24    --  101.00-111.00-150.00   60
 34  \w     36.00 116.00   0.50   18.24    --  101.00 -93.00  30.00  160
 35  \w    106.00 150.00   0.50   18.24    --  101.00  33.00  90.00   88
 36  \w     83.00 148.00   0.50   18.24    --  101.00 111.00 -60.00  130
 37  \w    124.00 157.00   0.50   18.24    --  101.00  77.00 120.00   66
 38  \w     91.00 116.00   0.50   18.24    --  101.00 -50.00   0.00   50
 39  \w     42.00  67.00   0.50   18.24    --  101.00 -50.00   0.00   50
 40  \w     91.00 155.00   0.50   18.24    --  101.00  17.00  60.00  128
 41  \w     76.00 112.00   0.50   18.24    --  101.00  77.00 120.00   72
 42  \w     72.00 115.00   0.50   18.24    --  101.00 -59.00  60.00   86
 43  \w     89.00 114.00   0.50   18.24    --  101.00 -87.00  60.00   50
 44  \w     88.00 153.00   0.50   18.24    --  101.00  42.00 -60.00  130
 45  \w      5.00  30.00   0.50    4.56    --   41.35-101.00  32.00   50
;
_diffrn_measurement_device 'four-circle diffractometer'
_diffrn_measurement_device_type 'SuperNova, Single source at offset/far, HyPix3000'
_diffrn_measurement_method '\w scans'
_diffrn_orient_matrix_type 'CrysAlisPro convention (1999,Acta A55,543-557)'
_diffrn_orient_matrix_UB_11 -0.0720141000
_diffrn_orient_matrix_UB_12 -0.0066933000
_diffrn_orient_matrix_UB_13 -0.0494359000
_diffrn_orient_matrix_UB_21 -0.0656752000
_diffrn_orient_matrix_UB_22 -0.0768323000
_diffrn_orient_matrix_UB_23 0.0070611000
_diffrn_orient_matrix_UB_31 -0.2283342000
_diffrn_orient_matrix_UB_32 0.0243098000
_diffrn_orient_matrix_UB_33 0.0085649000
_diffrn_radiation_monochromator mirror
_diffrn_radiation_probe x-ray
_diffrn_radiation_type CuK\a
_diffrn_radiation_wavelength 1.54184
_diffrn_reflns_av_unetI/netI 0.0115
_diffrn_reflns_Laue_measured_fraction_full 0.999
_diffrn_reflns_Laue_measured_fraction_max 0.994
_diffrn_reflns_limit_h_max 5
_diffrn_reflns_limit_h_min -7
_diffrn_reflns_limit_k_max 23
_diffrn_reflns_limit_k_min -23
_diffrn_reflns_limit_l_max 37
_diffrn_reflns_limit_l_min -36
_diffrn_reflns_number 7095
_diffrn_reflns_point_group_measured_fraction_full 0.999
_diffrn_reflns_point_group_measured_fraction_max 0.994
_diffrn_reflns_theta_full 67.684
_diffrn_reflns_theta_max 72.210
_diffrn_reflns_theta_min 2.737
_diffrn_source 'micro-focus sealed X-ray tube'
_diffrn_source_type 'SuperNova (Cu) X-ray Source'
_exptl_absorpt_coefficient_mu 1.911
_exptl_absorpt_correction_T_max 1.00000
_exptl_absorpt_correction_T_min 0.43458
_exptl_absorpt_correction_type multi-scan
_exptl_absorpt_process_details
;
CrysAlisPro 1.171.39.44a (Rigaku Oxford Diffraction, 2018)
Empirical absorption correction using spherical harmonics,
 implemented in SCALE3 ABSPACK scaling algorithm.
;
_exptl_crystal_colour colourless
_exptl_crystal_colour_primary colourless
_exptl_crystal_density_diffrn 1.269
_exptl_crystal_description prism
_exptl_crystal_F_000 1440
_exptl_crystal_size_max 0.29
_exptl_crystal_size_mid 0.21
_exptl_crystal_size_min 0.2
_refine_diff_density_max 0.374
_refine_diff_density_min -0.530
_refine_diff_density_rms 0.069
_refine_ls_extinction_method none
_refine_ls_goodness_of_fit_ref 1.080
_refine_ls_hydrogen_treatment constr
_refine_ls_matrix_type full
_refine_ls_number_parameters 452
_refine_ls_number_reflns 7095
_refine_ls_number_restraints 0
_refine_ls_restrained_S_all 1.080
_refine_ls_R_factor_all 0.0570
_refine_ls_R_factor_gt 0.0525
_refine_ls_shift/su_max 0.001
_refine_ls_shift/su_mean 0.000
_refine_ls_structure_factor_coef Fsqd
_refine_ls_weighting_details 'w=1/[\s^2^(Fo^2^)+(0.1195P)^2^+0.4248P] where P=(Fo^2^+2Fc^2^)/3'
_refine_ls_weighting_scheme calc
_refine_ls_wR_factor_gt 0.1530
_refine_ls_wR_factor_ref 0.1576
_reflns_Friedel_coverage 0.000
_reflns_number_gt 6209
_reflns_number_total 7095
_reflns_threshold_expression 'I > 2\s(I)'
_cod_data_source_file c8ob01985a2.cif
_cod_data_source_block 7071-8899-ima065_twin1_hklf4
_cod_depositor_comments 'Adding full bibliography for 7156474--7156479.cif.'
_cod_database_code 7156474
_shelx_shelxl_version_number 2014/7
_chemical_oxdiff_formula 'C12 O2 Cl1 H24'
_shelx_space_group_comment
;
The symmetry employed for this shelxl refinement is uniquely defined
by the following loop, which should always be used as a source of
symmetry information in preference to the above space-group names.
They are only intended as comments.
;
_shelx_estimated_absorpt_t_max 0.701
_shelx_estimated_absorpt_t_min 0.607
_olex2_refinement_description
;
1. Twinned data refinement
 Scales: 0.37(5)
 0.63(5)
2. Fixed Uiso
 At 1.2 times of:
  All C(H) groups
3.a Aromatic/amide H refined with riding coordinates:
 C00B(H00B), C00C(H00C), C00D(H00D), C00G(H00G), C00H(H00H), C00I(H00I),
 C00J(H00J), C00K(H00K), C00L(H00L), C00O(H00O), C00P(H00P), C00Q(H00Q),
 C00R(H00R), C00S(H00S), C00T(H00T), C00U(H00U), C00V(H00V), C00W(H00W),
 C00Y(H00Y), C00Z(H00Z), C010(H010), C011(H011), C012(H012), C013(H013),
 C014(H014), C015(H015), C016(H016), C018(H018), C019(H019), C01A(H01A),
 C01B(H01B), C01C(H01C), C01D(H01D), C01E(H01E)
;
_olex2_submission_special_instructions 'No special instructions were received'
_oxdiff_exptl_absorpt_empirical_details
;
Empirical correction (ABSPACK) includes:
- Absorption correction using spherical harmonics
- Frame scaling
;
_oxdiff_exptl_absorpt_empirical_full_max 1.800
_oxdiff_exptl_absorpt_empirical_full_min 0.529
_oxdiff_twin_integration_method simultaneous
_oxdiff_twin_items 2
_twin_special_details
;
Component 2 rotated by 0.4687\% 
 around [0.12 0.94 -0.31] (reciprocal) or [0.76 0.64 -0.07] (direct)
;

loop_
_space_group_symop_operation_xyz
'x, y, z'
'-x, y+1/2, -z+1/2'
'-x, -y, -z'
'x, -y-1/2, z-1/2'

loop_
_atom_site_label
_atom_site_type_symbol
_atom_site_fract_x
_atom_site_fract_y
_atom_site_fract_z
_atom_site_U_iso_or_equiv
_atom_site_adp_type
_atom_site_occupancy
_atom_site_site_symmetry_order
_atom_site_calc_flag
_atom_site_refinement_flags_posn
Cl01 Cl -0.56763(8) 0.56982(3) 0.14458(2) 0.04733(16) Uani 1 1 d .
Cl02 Cl 1.26057(9) 0.05021(3) 0.51784(2) 0.05059(17) Uani 1 1 d .
O003 O 0.56488(18) 0.32847(7) 0.32527(4) 0.0315(3) Uani 1 1 d .
O004 O 0.11346(17) 0.24923(7) 0.31059(4) 0.0291(3) Uani 1 1 d .
C005 C 0.4441(2) 0.21022(8) 0.22336(5) 0.0242(3) Uani 1 1 d .
C006 C 0.2373(2) 0.38760(8) 0.40841(5) 0.0246(3) Uani 1 1 d .
C007 C 0.0572(3) 0.43825(9) 0.40842(5) 0.0253(3) Uani 1 1 d .
C008 C 0.3268(2) 0.36122(8) 0.45237(5) 0.0248(3) Uani 1 1 d .
C009 C 0.4877(2) 0.32150(9) 0.36066(5) 0.0279(3) Uani 1 1 d .
C00A C 0.6248(2) 0.16072(9) 0.21818(5) 0.0255(3) Uani 1 1 d .
C00B C 0.7951(3) 0.17051(9) 0.46002(6) 0.0324(4) Uani 1 1 d .
H00B H 0.6595 0.1882 0.4668 0.039 Uiso 1 1 calc R
C00C C 0.3685(2) 0.21826(9) 0.26311(5) 0.0269(3) Uani 1 1 d .
H00C H 0.4383 0.1906 0.2861 0.032 Uiso 1 1 calc R
C00D C 0.3922(3) 0.33070(10) 0.12487(6) 0.0348(4) Uani 1 1 d .
H00D H 0.4785 0.3637 0.1111 0.042 Uiso 1 1 calc R
C00E C 1.1101(3) 0.10219(10) 0.47974(7) 0.0383(4) Uani 1 1 d .
C00F C 0.8743(3) 0.18869(9) 0.41993(6) 0.0305(4) Uani 1 1 d .
C00G C 0.1958(3) 0.31980(9) 0.47665(5) 0.0283(3) Uani 1 1 d .
H00G H 0.0513 0.3106 0.4655 0.034 Uiso 1 1 calc R
C00H C 0.5362(3) 0.37626(9) 0.46992(5) 0.0294(3) Uani 1 1 d .
H00H H 0.6266 0.4049 0.4539 0.035 Uiso 1 1 calc R
C00I C 0.1162(3) 0.32494(9) 0.24961(5) 0.0265(3) Uani 1 1 d .
H00I H 0.2050 0.3449 0.2292 0.032 Uiso 1 1 calc R
C00J C 0.9468(3) 0.10051(9) 0.24817(6) 0.0316(4) Uani 1 1 d .
H00J H 1.0545 0.0928 0.2717 0.038 Uiso 1 1 calc R
C00K C 0.1788(3) 0.31996(10) 0.10845(5) 0.0354(4) Uani 1 1 d .
H00K H 0.1191 0.3457 0.0836 0.042 Uiso 1 1 calc R
C00L C 0.7840(2) 0.14882(9) 0.25287(5) 0.0267(3) Uani 1 1 d .
H00L H 0.7803 0.1739 0.2797 0.032 Uiso 1 1 calc R
C00M C 0.1930(2) 0.26375(9) 0.27624(5) 0.0260(3) Uani 1 1 d .
C00N C -0.1858(2) 0.40867(9) 0.22805(5) 0.0269(3) Uani 1 1 d .
C00O C 0.3111(2) 0.36920(9) 0.36980(5) 0.0274(3) Uani 1 1 d .
H00O H 0.2375 0.3903 0.3445 0.033 Uiso 1 1 calc R
C00P C 0.2746(3) 0.29199(10) 0.51691(6) 0.0342(4) Uani 1 1 d .
H00P H 0.1855 0.2628 0.5328 0.041 Uiso 1 1 calc R
C00Q C -0.2767(3) 0.53667(10) 0.40716(6) 0.0336(4) Uani 1 1 d .
H00Q H -0.3900 0.5700 0.4069 0.040 Uiso 1 1 calc R
C00R C 0.6130(3) 0.34948(10) 0.51076(6) 0.0348(4) Uani 1 1 d .
H00R H 0.7549 0.3605 0.5228 0.042 Uiso 1 1 calc R
C00S C -0.3807(3) 0.43498(9) 0.24041(5) 0.0289(3) Uani 1 1 d .
H00S H -0.4351 0.4179 0.2665 0.035 Uiso 1 1 calc R
C00T C -0.1080(3) 0.43507(9) 0.18931(6) 0.0300(3) Uani 1 1 d .
H00T H 0.0253 0.4185 0.1805 0.036 Uiso 1 1 calc R
C00U C -0.0786(2) 0.35238(9) 0.25421(5) 0.0269(3) Uani 1 1 d .
H00U H -0.1552 0.3332 0.2769 0.032 Uiso 1 1 calc R
C00V C 0.0526(3) 0.48820(9) 0.44182(5) 0.0300(3) Uani 1 1 d .
H00V H 0.1634 0.4886 0.4654 0.036 Uiso 1 1 calc R
C00W C 1.0736(3) 0.16104(10) 0.41049(6) 0.0347(4) Uani 1 1 d .
H00W H 1.1283 0.1720 0.3832 0.042 Uiso 1 1 calc R
C00X C 0.3518(2) 0.24633(8) 0.18261(5) 0.0249(3) Uani 1 1 d .
C00Y C -0.1096(2) 0.43830(9) 0.37435(5) 0.0262(3) Uani 1 1 d .
H00Y H -0.1095 0.4046 0.3514 0.031 Uiso 1 1 calc R
C00Z C 0.0542(3) 0.27140(10) 0.12857(6) 0.0339(4) Uani 1 1 d .
H00Z H -0.0901 0.2630 0.1169 0.041 Uiso 1 1 calc R
C010 C -0.2749(3) 0.48714(9) 0.37378(5) 0.0300(3) Uani 1 1 d .
H010 H -0.3871 0.4867 0.3505 0.036 Uiso 1 1 calc R
C011 C -0.2233(3) 0.48486(10) 0.16395(6) 0.0335(4) Uani 1 1 d .
H011 H -0.1700 0.5023 0.1379 0.040 Uiso 1 1 calc R
C012 C 0.5715(3) 0.26784(9) 0.39261(5) 0.0288(3) Uani 1 1 d .
H012 H 0.4889 0.2544 0.4159 0.035 Uiso 1 1 calc R
C013 C 0.6368(3) 0.12444(9) 0.17886(5) 0.0301(3) Uani 1 1 d .
H013 H 0.5328 0.1332 0.1548 0.036 Uiso 1 1 calc R
C014 C 1.1915(3) 0.11820(10) 0.44014(7) 0.0383(4) Uani 1 1 d .
H014 H 1.3266 0.0999 0.4335 0.046 Uiso 1 1 calc R
C015 C 0.9531(3) 0.06333(9) 0.20915(6) 0.0342(4) Uani 1 1 d .
H015 H 1.0631 0.0295 0.2063 0.041 Uiso 1 1 calc R
C016 C 0.1387(2) 0.23492(9) 0.16564(5) 0.0283(3) Uani 1 1 d .
H016 H 0.0515 0.2022 0.1795 0.034 Uiso 1 1 calc R
C017 C -0.4181(3) 0.50904(10) 0.17714(6) 0.0333(4) Uani 1 1 d .
C018 C 0.4788(3) 0.29342(9) 0.16118(5) 0.0286(3) Uani 1 1 d .
H018 H 0.6257 0.2999 0.1716 0.034 Uiso 1 1 calc R
C019 C 0.4839(3) 0.30685(10) 0.53401(6) 0.0367(4) Uani 1 1 d .
H019 H 0.5381 0.2878 0.5616 0.044 Uiso 1 1 calc R
C01A C 0.9108(3) 0.12731(10) 0.48977(6) 0.0362(4) Uani 1 1 d .
H01A H 0.8551 0.1149 0.5167 0.043 Uiso 1 1 calc R
C01B C -0.4969(3) 0.48537(10) 0.21556(6) 0.0328(4) Uani 1 1 d .
H01B H -0.6280 0.5033 0.2247 0.039 Uiso 1 1 calc R
C01C C -0.1120(3) 0.53711(9) 0.44092(5) 0.0339(4) Uani 1 1 d .
H01C H -0.1121 0.5712 0.4636 0.041 Uiso 1 1 calc R
C01D C 0.7639(3) 0.23793(9) 0.38886(5) 0.0301(4) Uani 1 1 d .
H01D H 0.8351 0.2499 0.3636 0.036 Uiso 1 1 calc R
C01E C 0.7985(3) 0.07568(10) 0.17443(6) 0.0345(4) Uani 1 1 d .
H01E H 0.8033 0.0507 0.1476 0.041 Uiso 1 1 calc R

loop_
_atom_site_aniso_label
_atom_site_aniso_U_11
_atom_site_aniso_U_22
_atom_site_aniso_U_33
_atom_site_aniso_U_23
_atom_site_aniso_U_13
_atom_site_aniso_U_12
Cl01 0.0499(3) 0.0504(3) 0.0424(3) 0.0131(2) 0.0085(2) 0.0172(2)
Cl02 0.0500(3) 0.0476(3) 0.0524(3) -0.0023(2) -0.0047(2) 0.0137(2)
O003 0.0239(5) 0.0487(7) 0.0227(5) -0.0059(5) 0.0055(4) -0.0054(5)
O004 0.0230(5) 0.0424(7) 0.0223(5) -0.0026(5) 0.0041(4) -0.0007(5)
C005 0.0191(7) 0.0292(8) 0.0244(7) -0.0041(6) 0.0018(5) -0.0030(6)
C006 0.0233(7) 0.0296(8) 0.0213(7) -0.0025(6) 0.0044(5) -0.0066(6)
C007 0.0270(7) 0.0304(8) 0.0191(7) 0.0015(6) 0.0046(6) -0.0048(6)
C008 0.0267(7) 0.0281(8) 0.0201(7) -0.0027(6) 0.0046(6) 0.0003(6)
C009 0.0223(7) 0.0380(9) 0.0238(7) -0.0075(6) 0.0034(6) -0.0085(6)
C00A 0.0204(7) 0.0302(8) 0.0258(7) -0.0006(6) 0.0023(6) -0.0037(6)
C00B 0.0268(8) 0.0361(9) 0.0346(9) -0.0068(7) 0.0050(7) -0.0014(7)
C00C 0.0215(7) 0.0351(8) 0.0238(7) -0.0014(6) 0.0004(6) -0.0006(6)
C00D 0.0435(10) 0.0360(9) 0.0264(8) -0.0019(7) 0.0118(7) -0.0027(7)
C00E 0.0355(9) 0.0364(9) 0.0419(10) -0.0083(8) -0.0025(7) 0.0020(7)
C00F 0.0265(8) 0.0342(8) 0.0312(8) -0.0104(7) 0.0044(6) -0.0038(7)
C00G 0.0306(8) 0.0307(8) 0.0247(7) -0.0030(6) 0.0079(6) -0.0019(6)
C00H 0.0283(8) 0.0353(9) 0.0248(7) -0.0014(7) 0.0032(6) -0.0033(7)
C00I 0.0242(7) 0.0338(8) 0.0221(7) -0.0058(6) 0.0057(6) -0.0028(6)
C00J 0.0246(7) 0.0375(9) 0.0329(8) 0.0070(7) 0.0038(6) 0.0005(7)
C00K 0.0430(10) 0.0415(10) 0.0215(7) -0.0013(7) 0.0017(7) 0.0102(8)
C00L 0.0215(7) 0.0339(8) 0.0250(7) 0.0001(6) 0.0036(6) -0.0033(6)
C00M 0.0194(7) 0.0360(8) 0.0226(7) -0.0056(6) 0.0012(5) -0.0036(6)
C00N 0.0251(7) 0.0318(8) 0.0241(7) -0.0053(6) 0.0034(6) -0.0025(6)
C00O 0.0243(7) 0.0364(8) 0.0216(7) -0.0012(6) 0.0032(6) -0.0053(6)
C00P 0.0460(10) 0.0319(9) 0.0260(8) 0.0025(6) 0.0111(7) 0.0001(7)
C00Q 0.0381(9) 0.0358(9) 0.0273(8) 0.0045(7) 0.0051(7) 0.0068(7)
C00R 0.0318(8) 0.0427(10) 0.0290(8) -0.0030(7) -0.0029(6) 0.0025(7)
C00S 0.0253(8) 0.0349(9) 0.0266(8) -0.0048(6) 0.0041(6) -0.0003(6)
C00T 0.0260(8) 0.0348(9) 0.0299(8) -0.0026(7) 0.0066(6) -0.0008(6)
C00U 0.0238(7) 0.0361(9) 0.0212(7) -0.0060(6) 0.0049(6) -0.0020(6)
C00V 0.0359(8) 0.0336(8) 0.0202(7) -0.0010(6) 0.0013(6) -0.0015(7)
C00W 0.0278(8) 0.0397(9) 0.0371(9) -0.0122(7) 0.0057(7) -0.0036(7)
C00X 0.0236(7) 0.0305(8) 0.0207(7) -0.0052(6) 0.0034(6) 0.0017(6)
C00Y 0.0262(7) 0.0325(8) 0.0202(7) -0.0014(6) 0.0038(6) -0.0064(6)
C00Z 0.0277(8) 0.0481(10) 0.0251(8) -0.0050(7) -0.0019(6) 0.0063(7)
C010 0.0283(7) 0.0385(9) 0.0236(7) 0.0027(7) 0.0032(6) -0.0022(7)
C011 0.0357(9) 0.0369(9) 0.0289(8) 0.0005(7) 0.0083(7) -0.0001(7)
C012 0.0262(7) 0.0352(9) 0.0259(7) -0.0063(6) 0.0079(6) -0.0048(6)
C013 0.0267(8) 0.0343(9) 0.0293(8) -0.0061(7) 0.0023(6) 0.0002(6)
C014 0.0281(8) 0.0407(10) 0.0459(10) -0.0131(8) 0.0029(7) 0.0029(7)
C015 0.0283(8) 0.0330(9) 0.0423(9) 0.0012(7) 0.0087(7) 0.0057(7)
C016 0.0230(7) 0.0381(9) 0.0240(7) -0.0026(6) 0.0025(6) -0.0004(6)
C017 0.0339(8) 0.0338(9) 0.0317(8) 0.0006(7) 0.0010(7) 0.0029(7)
C018 0.0257(7) 0.0352(9) 0.0256(7) -0.0068(6) 0.0059(6) -0.0023(6)
C019 0.0486(10) 0.0382(9) 0.0230(8) 0.0008(7) 0.0025(7) 0.0093(8)
C01A 0.0363(9) 0.0386(9) 0.0340(9) -0.0050(7) 0.0044(7) -0.0002(7)
C01B 0.0283(8) 0.0365(9) 0.0341(8) -0.0023(7) 0.0053(6) 0.0045(7)
C01C 0.0455(10) 0.0323(9) 0.0241(8) -0.0039(6) 0.0035(7) 0.0035(7)
C01D 0.0261(8) 0.0374(9) 0.0276(8) -0.0091(7) 0.0064(6) -0.0042(6)
C01E 0.0314(8) 0.0364(9) 0.0361(9) -0.0078(7) 0.0057(7) 0.0028(7)

loop_
_atom_type_symbol
_atom_type_description
_atom_type_scat_dispersion_real
_atom_type_scat_dispersion_imag
_atom_type_scat_source
C C 0.0181 0.0091 'International Tables Vol C Tables 4.2.6.8 and 6.1.1.4'
H H 0.0000 0.0000 'International Tables Vol C Tables 4.2.6.8 and 6.1.1.4'
Cl Cl 0.3639 0.7018 'International Tables Vol C Tables 4.2.6.8 and 6.1.1.4'
O O 0.0492 0.0322 'International Tables Vol C Tables 4.2.6.8 and 6.1.1.4'

loop_
_geom_angle_atom_site_label_1
_geom_angle_atom_site_label_2
_geom_angle_atom_site_label_3
_geom_angle
C00A C005 C00X 116.30(13)
C00C C005 C00A 119.76(14)
C00C C005 C00X 123.90(14)
C007 C006 C008 116.18(13)
C00O C006 C007 119.20(14)
C00O C006 C008 124.61(15)
C00V C007 C006 120.67(14)
C00V C007 C00Y 118.55(15)
C00Y C007 C006 120.77(14)
C00G C008 C006 118.58(14)
C00H C008 C006 122.46(14)
C00H C008 C00G 118.97(15)
O003 C009 C00O 117.26(16)
O003 C009 C012 120.83(15)
C00O C009 C012 121.91(14)
C00L C00A C005 120.86(14)
C013 C00A C005 120.39(14)
C013 C00A C00L 118.74(15)
C00F C00B H00B 119.4
C01A C00B H00B 119.4
C01A C00B C00F 121.12(16)
C005 C00C H00C 115.2
C005 C00C C00M 129.56(15)
C00M C00C H00C 115.2
C00K C00D H00D 119.9
C018 C00D H00D 119.9
C018 C00D C00K 120.20(17)
C014 C00E Cl02 119.44(15)
C014 C00E C01A 121.35(18)
C01A C00E Cl02 119.21(16)
C00B C00F C01D 122.82(15)
C00W C00F C00B 118.29(17)
C00W C00F C01D 118.80(16)
C008 C00G H00G 119.7
C00P C00G C008 120.59(16)
C00P C00G H00G 119.7
C008 C00H H00H 119.9
C00R C00H C008 120.19(16)
C00R C00H H00H 119.9
C00M C00I H00I 119.9
C00U C00I H00I 119.9
C00U C00I C00M 120.13(15)
C00L C00J H00J 119.8
C00L C00J C015 120.33(16)
C015 C00J H00J 119.8
C00D C00K H00K 120.2
C00Z C00K C00D 119.57(16)
C00Z C00K H00K 120.2
C00A C00L H00L 119.9
C00J C00L C00A 120.23(15)
C00J C00L H00L 119.9
O004 C00M C00C 117.59(15)
O004 C00M C00I 120.74(14)
C00I C00M C00C 121.67(14)
C00S C00N C00T 118.11(16)
C00S C00N C00U 118.78(15)
C00T C00N C00U 123.01(15)
C006 C00O C009 130.15(15)
C006 C00O H00O 114.9
C009 C00O H00O 114.9
C00G C00P H00P 120.0
C00G C00P C019 120.03(16)
C019 C00P H00P 120.0
C010 C00Q H00Q 120.2
C01C C00Q H00Q 120.2
C01C C00Q C010 119.61(16)
C00H C00R H00R 119.8
C019 C00R C00H 120.39(16)
C019 C00R H00R 119.8
C00N C00S H00S 119.2
C01B C00S C00N 121.65(16)
C01B C00S H00S 119.2
C00N C00T H00T 119.6
C011 C00T C00N 120.87(15)
C011 C00T H00T 119.6
C00I C00U C00N 127.03(15)
C00I C00U H00U 116.5
C00N C00U H00U 116.5
C007 C00V H00V 119.7
C01C C00V C007 120.54(15)
C01C C00V H00V 119.7
C00F C00W H00W 119.5
C014 C00W C00F 121.10(17)
C014 C00W H00W 119.5
C016 C00X C005 121.28(14)
C018 C00X C005 119.65(14)
C018 C00X C016 119.06(15)
C007 C00Y H00Y 119.7
C010 C00Y C007 120.64(15)
C010 C00Y H00Y 119.7
C00K C00Z H00Z 119.7
C00K C00Z C016 120.51(16)
C016 C00Z H00Z 119.7
C00Q C010 H010 119.9
C00Y C010 C00Q 120.11(15)
C00Y C010 H010 119.9
C00T C011 H011 120.4
C00T C011 C017 119.20(16)
C017 C011 H011 120.4
C009 C012 H012 119.9
C01D C012 C009 120.27(15)
C01D C012 H012 119.9
C00A C013 H013 119.6
C01E C013 C00A 120.83(16)
C01E C013 H013 119.6
C00E C014 H014 120.4
C00W C014 C00E 119.13(17)
C00W C014 H014 120.4
C00J C015 H015 120.1
C01E C015 C00J 119.77(16)
C01E C015 H015 120.1
C00X C016 H016 120.0
C00Z C016 C00X 120.06(16)
C00Z C016 H016 120.0
C011 C017 Cl01 119.45(14)
C01B C017 Cl01 119.11(13)
C01B C017 C011 121.44(16)
C00D C018 C00X 120.53(15)
C00D C018 H018 119.7
C00X C018 H018 119.7
C00P C019 H019 120.1
C00R C019 C00P 119.79(16)
C00R C019 H019 120.1
C00B C01A C00E 118.99(18)
C00B C01A H01A 120.5
C00E C01A H01A 120.5
C00S C01B C017 118.70(16)
C00S C01B H01B 120.6
C017 C01B H01B 120.6
C00Q C01C H01C 119.7
C00V C01C C00Q 120.55(16)
C00V C01C H01C 119.7
C00F C01D H01D 116.9
C012 C01D C00F 126.14(16)
C012 C01D H01D 116.9
C013 C01E C015 120.06(16)
C013 C01E H01E 120.0
C015 C01E H01E 120.0

loop_
_geom_bond_atom_site_label_1
_geom_bond_atom_site_label_2
_geom_bond_distance
Cl01 C017 1.7409(18)
Cl02 C00E 1.737(2)
O003 C009 1.228(2)
O004 C00M 1.231(2)
C005 C00A 1.488(2)
C005 C00C 1.349(2)
C005 C00X 1.491(2)
C006 C007 1.481(2)
C006 C008 1.493(2)
C006 C00O 1.349(2)
C007 C00V 1.397(2)
C007 C00Y 1.402(2)
C008 C00G 1.396(2)
C008 C00H 1.395(2)
C009 C00O 1.474(2)
C009 C012 1.475(2)
C00A C00L 1.402(2)
C00A C013 1.393(2)
C00B H00B 0.9500
C00B C00F 1.403(2)
C00B C01A 1.380(3)
C00C H00C 0.9500
C00C C00M 1.479(2)
C00D H00D 0.9500
C00D C00K 1.393(3)
C00D C018 1.384(3)
C00E C014 1.386(3)
C00E C01A 1.391(3)
C00F C00W 1.402(2)
C00F C01D 1.461(3)
C00G H00G 0.9500
C00G C00P 1.386(2)
C00H H00H 0.9500
C00H C00R 1.391(2)
C00I H00I 0.9500
C00I C00M 1.476(2)
C00I C00U 1.341(2)
C00J H00J 0.9500
C00J C00L 1.387(2)
C00J C015 1.389(3)
C00K H00K 0.9500
C00K C00Z 1.387(3)
C00L H00L 0.9500
C00N C00S 1.398(2)
C00N C00T 1.410(2)
C00N C00U 1.463(2)
C00O H00O 0.9500
C00P H00P 0.9500
C00P C019 1.389(3)
C00Q H00Q 0.9500
C00Q C010 1.390(3)
C00Q C01C 1.387(2)
C00R H00R 0.9500
C00R C019 1.383(3)
C00S H00S 0.9500
C00S C01B 1.387(2)
C00T H00T 0.9500
C00T C011 1.384(3)
C00U H00U 0.9500
C00V H00V 0.9500
C00V C01C 1.385(2)
C00W H00W 0.9500
C00W C014 1.380(3)
C00X C016 1.398(2)
C00X C018 1.397(2)
C00Y H00Y 0.9500
C00Y C010 1.387(2)
C00Z H00Z 0.9500
C00Z C016 1.390(2)
C010 H010 0.9500
C011 H011 0.9500
C011 C017 1.391(2)
C012 H012 0.9500
C012 C01D 1.342(2)
C013 H013 0.9500
C013 C01E 1.386(2)
C014 H014 0.9500
C015 H015 0.9500
C015 C01E 1.387(3)
C016 H016 0.9500
C017 C01B 1.387(3)
C018 H018 0.9500
C019 H019 0.9500
C01A H01A 0.9500
C01B H01B 0.9500
C01C H01C 0.9500
C01D H01D 0.9500
C01E H01E 0.9500

loop_
_twin_individual_id
_twin_individual_mass_fraction_refined
_oxdiff_twin_reflns_isolated
_oxdiff_twin_reflns_overlapped
_twin_individual_twin_lattice_type
_twin_individual_twin_matrix_11
_twin_individual_twin_matrix_12
_twin_individual_twin_matrix_13
_twin_individual_twin_matrix_21
_twin_individual_twin_matrix_22
_twin_individual_twin_matrix_23
_twin_individual_twin_matrix_31
_twin_individual_twin_matrix_32
_twin_individual_twin_matrix_33
1 0.37(5) 2 25381 ref 1.0000 0.0000 0.0000 0.0000 1.0000 0.0000 0.0000 0.0000 1.0000
2 0.63(5) 5 25381 nmt 0.9999 0.0004 0.0012 -0.0048 0.9994 -0.0015 -0.0368 0.0046 0.9994
